data_7710126
loop_
_publ_author_name
'Bennour, Ines'
'Ramos, M. N\'uria'
'Nuez-Mart\'inez, Miquel'
'Xavier, Jewel Ann Maria'
'Buades, Ana B.'
'Sillanp\"a\"a, Reijo'
'Teixidor, Francesc'
'Choquesillo-Lazarte, Duane'
'Romero, Isabel'
'Martinez-Medina, Margarita'
'Vi\~nas, Clara'

_publ_section_title
;
 Water soluble organometallic small molecules as promising antibacterial
 agents: synthesis, physical--chemical properties and biological
 evaluation to tackle bacterial infections
;
_journal_name_full 'Dalton Transactions'
_journal_paper_doi 10.1039/D2DT01015A
_journal_year 2022
_chemical_formula_moiety 'C6 H23 B18 Cs Fe I2 N'
_chemical_formula_sum 'C6 H23 B18 Cs Fe I2 N'
_chemical_formula_weight 746.39
_space_group_crystal_system monoclinic
_space_group_IT_number 15
_space_group_name_Hall '-C 2yc'
_space_group_name_H-M_alt 'C 1 2/c 1'
_atom_sites_solution_hydrogens geom
_audit_creation_date 2016-10-11
_audit_creation_method
;
Olex2 1.2
(compiled 2016.09.09 svn.r3337 for OlexSys, GUI svn.r5227)
;
_audit_update_record
;
2022-02-01 deposited with the CCDC.	2022-04-05 downloaded from the CCDC.
;
_cell_angle_alpha 90
_cell_angle_beta 105.4220(10)
_cell_angle_gamma 90
_cell_formula_units_Z 4
_cell_length_a 21.9678(7)
_cell_length_b 12.5135(4)
_cell_length_c 8.9201(3)
_cell_measurement_reflns_used 6339
_cell_measurement_temperature 100(2)
_cell_measurement_theta_max 30.672
_cell_measurement_theta_min 2.237
_cell_volume 2363.79(13)
_computing_cell_refinement 'SAINT v8.37A (Bruker, 2015)'
_computing_data_reduction 'SAINT v8.37A (Bruker, 2015)'
_computing_molecular_graphics 'Olex2 (Dolomanov et al., 2009)'
_computing_publication_material 'Olex2 (Dolomanov et al., 2009)'
_computing_structure_refinement 'XL (Sheldrick, 2008)'
_computing_structure_solution 'XS (Sheldrick, 2008)'
_diffrn_ambient_temperature 99.65
_diffrn_measured_fraction_theta_full 0.967
_diffrn_measured_fraction_theta_max 0.967
_diffrn_measurement_device_type 'MD2M diffractometer'
_diffrn_measurement_method '\f scans'
_diffrn_radiation_monochromator 'Silicon 111'
_diffrn_radiation_type synchrotron
_diffrn_radiation_wavelength 0.82652
_diffrn_reflns_av_R_equivalents 0.0533
_diffrn_reflns_av_unetI/netI 0.0455
_diffrn_reflns_Laue_measured_fraction_full 0.967
_diffrn_reflns_Laue_measured_fraction_max 0.967
_diffrn_reflns_limit_h_max 26
_diffrn_reflns_limit_h_min -26
_diffrn_reflns_limit_k_max 13
_diffrn_reflns_limit_k_min -13
_diffrn_reflns_limit_l_max 10
_diffrn_reflns_limit_l_min -10
_diffrn_reflns_number 11149
_diffrn_reflns_point_group_measured_fraction_full 0.967
_diffrn_reflns_point_group_measured_fraction_max 0.967
_diffrn_reflns_theta_full 29.470
_diffrn_reflns_theta_max 29.470
_diffrn_reflns_theta_min 2.198
_diffrn_source 'synchrotron radiation'
_diffrn_standards_number 0
_exptl_absorpt_coefficient_mu 7.081
_exptl_absorpt_correction_T_max 0.0650
_exptl_absorpt_correction_T_min 0.0273
_exptl_absorpt_correction_type multi-scan
_exptl_absorpt_process_details
;
SADABS-2016/2 (Bruker,2016/2) was used for absorption correction.
wR2(int) was 0.1546 before and 0.0734 after correction.
The Ratio of minimum to maximum transmission is 0.4200.
The \l/2 correction factor is 0.00150.
;
_exptl_crystal_density_diffrn 2.097
_exptl_crystal_description block
_exptl_crystal_F_000 1372
_refine_diff_density_max 1.418
_refine_diff_density_min -1.807
_refine_diff_density_rms 0.224
_refine_ls_extinction_method none
_refine_ls_goodness_of_fit_ref 1.103
_refine_ls_hydrogen_treatment constr
_refine_ls_matrix_type full
_refine_ls_number_parameters 137
_refine_ls_number_reflns 2022
_refine_ls_number_restraints 0
_refine_ls_restrained_S_all 1.103
_refine_ls_R_factor_all 0.0433
_refine_ls_R_factor_gt 0.0409
_refine_ls_shift/su_max 0.001
_refine_ls_shift/su_mean 0.000
_refine_ls_structure_factor_coef Fsqd
_refine_ls_weighting_details 'w=1/[\s^2^(Fo^2^)+(0.0944P)^2^] where P=(Fo^2^+2Fc^2^)/3'
_refine_ls_weighting_scheme calc
_refine_ls_wR_factor_gt 0.1347
_refine_ls_wR_factor_ref 0.1399
_reflns_Friedel_coverage 0.000
_reflns_number_gt 1761
_reflns_number_total 2022
_reflns_threshold_expression 'I > 2\s(I)'
_cod_data_source_file d2dt01015a2.cif
_cod_data_source_block BB2
_cod_original_sg_symbol_H-M C2/c
_cod_database_code 7710126
_shelx_shelxl_version_number 2014/7
_shelx_space_group_comment
;
The symmetry employed for this shelxl refinement is uniquely defined
by the following loop, which should always be used as a source of
symmetry information in preference to the above space-group names.
They are only intended as comments.
;
_olex2_refinement_description
;
1. Fixed Uiso
 At 1.2 times of:
  All B(H) groups, All C(H) groups
 At 1.5 times of:
  All C(H,H,H) groups
2. Others
 Fixed Sof: H4A(0.5) H4B(0.5) H4C(0.5)
3.a Idealised Me refined as rotating group:
 C4(H4A,H4B,H4C)
3.b Boron cage BH refined with riding coordinates:
 C1(H1), C2(H2), B7(H7), B8(H8), B9(H9), B11(H11), B6(H6), B3(H3), B5(H5),
 B10(H10)
;
_olex2_submission_special_instructions 'No special instructions were received'

loop_
_space_group_symop_operation_xyz
'x, y, z'
'-x, y, -z+1/2'
'x+1/2, y+1/2, z'
'-x+1/2, y+1/2, -z+1/2'
'-x, -y, -z'
'x, -y, z-1/2'
'-x+1/2, -y+1/2, -z'
'x+1/2, -y+1/2, z-1/2'

loop_
_atom_site_label
_atom_site_type_symbol
_atom_site_fract_x
_atom_site_fract_y
_atom_site_fract_z
_atom_site_U_iso_or_equiv
_atom_site_adp_type
_atom_site_occupancy
_atom_site_site_symmetry_order
_atom_site_calc_flag
_atom_site_refinement_flags_posn
_atom_site_refinement_flags_adp
_atom_site_refinement_flags_occupancy
_atom_site_disorder_assembly
_atom_site_disorder_group
Cs1 Cs 0.5000 0.5000 0.5000 0.0269(2) Uani 1 2 d S T P . .
H9 H 0.4532 0.7026 0.6465 0.025 Uiso 1 1 calc R . . . .
H12 H 0.3913 0.6867 0.9331 0.028 Uiso 1 1 calc R . . . .
I1 I 0.34275(2) 0.49707(2) 0.61884(4) 0.0211(2) Uani 1 1 d . . . . .
N1 N 0.5000 0.3237(6) 0.7500 0.0377(15) Uani 1 2 d S T P . .
C1 C 0.3110(2) 0.8785(4) 0.5246(5) 0.0196(9) Uani 1 1 d . . . . .
H1 H 0.2893 0.9334 0.4256 0.024 Uiso 1 1 calc R . . . .
C2 C 0.28148(19) 0.8655(4) 0.6710(5) 0.0192(9) Uani 1 1 d . . . . .
H2 H 0.2384 0.9107 0.6785 0.023 Uiso 1 1 calc R . . . .
Fe3 Fe 0.2500 0.7500 0.5000 0.0159(3) Uani 1 2 d S T P . .
C3 C 0.5000 0.2334(7) 0.7500 0.0300(17) Uani 1 2 d S T P . .
C4 C 0.5000 0.1170(6) 0.7500 0.0393(19) Uani 1 2 d S T P . .
H4A H 0.4625 0.0909 0.7784 0.059 Uiso 0.5 1 calc GR . . A -1
H4B H 0.5381 0.0909 0.8255 0.059 Uiso 0.5 1 calc GR . . A -1
H4C H 0.4994 0.0909 0.6461 0.059 Uiso 0.5 1 calc GR . . A -1
B4 B 0.3446(2) 0.7647(4) 0.4828(6) 0.0194(11) Uani 1 1 d . . . . .
H4 H 0.3479 0.7383 0.3652 0.023 Uiso 1 1 calc R . . . .
B5 B 0.3912(2) 0.8747(4) 0.5806(6) 0.0218(11) Uani 1 1 d . . . . .
H5 H 0.4231 0.9201 0.5243 0.026 Uiso 1 1 calc R . . . .
B6 B 0.3485(2) 0.9403(4) 0.6962(6) 0.0203(11) Uani 1 1 d . . . . .
H6 H 0.3513 1.0287 0.7160 0.024 Uiso 1 1 calc R . . . .
B7 B 0.2920(2) 0.7393(4) 0.7474(6) 0.0181(11) Uani 1 1 d . . . . .
H7 H 0.2601 0.6964 0.8065 0.022 Uiso 1 1 calc R . . . .
B8 B 0.3359(2) 0.6728(4) 0.6315(6) 0.0207(11) Uani 1 1 d . . . . .
B9 B 0.4089(2) 0.7443(4) 0.6534(6) 0.0212(12) Uani 1 1 d . . . . .
B10 B 0.4107(2) 0.8525(4) 0.7835(6) 0.0214(11) Uani 1 1 d . . . . .
H10 H 0.4559 0.8824 0.8629 0.026 Uiso 1 1 calc R . . . .
B11 B 0.3391(2) 0.8499(4) 0.8402(6) 0.0204(11) Uani 1 1 d . . . . .
H11 H 0.3362 0.8787 0.9570 0.024 Uiso 1 1 calc R . . . .
B12 B 0.3771(2) 0.7272(4) 0.8170(6) 0.0233(11) Uani 1 1 d . . . . .

loop_
_atom_site_aniso_label
_atom_site_aniso_U_11
_atom_site_aniso_U_22
_atom_site_aniso_U_33
_atom_site_aniso_U_23
_atom_site_aniso_U_13
_atom_site_aniso_U_12
Cs1 0.0255(4) 0.0331(5) 0.0248(4) -0.00185(14) 0.0114(3) -0.00258(14)
I1 0.0196(3) 0.0240(4) 0.0193(3) -0.00056(9) 0.0045(2) 0.00230(9)
N1 0.043(4) 0.035(4) 0.030(4) 0.000 0.001(3) 0.000
C1 0.023(2) 0.023(3) 0.011(2) 0.0005(17) 0.0032(17) 0.0009(18)
C2 0.018(2) 0.022(2) 0.017(2) -0.0019(18) 0.0040(17) 0.0001(17)
Fe3 0.0145(5) 0.0214(6) 0.0111(5) -0.0010(3) 0.0020(3) 0.0002(3)
C3 0.021(3) 0.045(5) 0.021(4) 0.000 0.001(3) 0.000
C4 0.051(5) 0.028(5) 0.037(4) 0.000 0.010(4) 0.000
B4 0.010(2) 0.029(3) 0.020(3) -0.001(2) 0.0054(19) -0.0037(19)
B5 0.020(3) 0.026(3) 0.018(3) -0.004(2) 0.004(2) -0.002(2)
B6 0.024(2) 0.017(3) 0.018(3) 0.0012(19) 0.000(2) -0.002(2)
B7 0.021(2) 0.015(3) 0.017(2) 0.0022(18) 0.004(2) 0.0025(19)
B8 0.019(2) 0.023(3) 0.019(3) -0.002(2) 0.004(2) -0.001(2)
B9 0.013(2) 0.034(3) 0.015(2) -0.003(2) 0.0025(19) 0.001(2)
B10 0.021(2) 0.024(3) 0.018(3) 0.001(2) 0.003(2) -0.002(2)
B11 0.027(3) 0.020(3) 0.015(3) 0.0007(19) 0.008(2) -0.002(2)
B12 0.018(2) 0.027(3) 0.022(3) 0.003(2) 0.000(2) 0.000(2)

loop_
_atom_type_symbol
_atom_type_description
_atom_type_scat_dispersion_real
_atom_type_scat_dispersion_imag
_atom_type_scat_source
C C 0.0050 0.0020 'International Tables Vol C Tables 4.2.6.8 and 6.1.1.4'
H H 0.0000 0.0000 'International Tables Vol C Tables 4.2.6.8 and 6.1.1.4'
B B 0.0020 0.0010 'International Tables Vol C Tables 4.2.6.8 and 6.1.1.4'
Cs Cs -0.1310 2.7740 'International Tables Vol C Tables 4.2.6.8 and 6.1.1.4'
Fe Fe 0.3540 1.1140 'International Tables Vol C Tables 4.2.6.8 and 6.1.1.4'
I I -0.2180 2.3750 'International Tables Vol C Tables 4.2.6.8 and 6.1.1.4'
N N 0.0090 0.0050 'International Tables Vol C Tables 4.2.6.8 and 6.1.1.4'

loop_
_geom_angle_atom_site_label_1
_geom_angle_atom_site_label_2
_geom_angle_atom_site_label_3
_geom_angle
_geom_angle_site_symmetry_1
_geom_angle_site_symmetry_3
_geom_angle_publ_flag
Cs1 Cs1 Cs1 180.0 2_656 2_655 ?
Cs1 Cs1 Cs1 0.0 5_666 2_655 ?
Cs1 Cs1 Cs1 0.0 5_666 2_656 ?
Cs1 Cs1 I1 0(10) 5_666 . ?
Cs1 Cs1 I1 0(9) 5_666 2_656 ?
Cs1 Cs1 I1 0(10) 5_666 6_565 ?
Cs1 Cs1 I1 0(7) 5_666 5_666 ?
Cs1 Cs1 N1 0(10) 5_666 . ?
Cs1 Cs1 N1 0(10) 5_666 5_666 ?
Cs1 Cs1 B12 0(10) 5_666 6_565 ?
Cs1 Cs1 B12 0(10) 5_666 2_656 ?
I1 Cs1 Cs1 120.717(5) 5_666 2_656 ?
I1 Cs1 Cs1 59.283(5) 5_666 2_655 ?
I1 Cs1 Cs1 120.717(5) . 2_655 ?
I1 Cs1 Cs1 53.310(5) 6_565 2_655 ?
I1 Cs1 Cs1 53.310(5) 2_656 2_656 ?
I1 Cs1 Cs1 59.283(5) . 2_656 ?
I1 Cs1 Cs1 126.690(5) 2_656 2_655 ?
I1 Cs1 Cs1 126.690(5) 6_565 2_656 ?
I1 Cs1 I1 180.0 . 5_666 ?
I1 Cs1 I1 112.582(6) 5_666 6_565 ?
I1 Cs1 I1 67.418(6) 5_666 2_656 ?
I1 Cs1 I1 67.418(6) . 6_565 ?
I1 Cs1 I1 112.582(6) . 2_656 ?
I1 Cs1 I1 180.0 2_656 6_565 ?
I1 Cs1 B12 63.02(8) 5_666 2_656 ?
I1 Cs1 B12 116.98(8) . 2_656 ?
I1 Cs1 B12 116.98(8) 5_666 6_565 ?
I1 Cs1 B12 63.02(8) . 6_565 ?
N1 Cs1 Cs1 135.31(10) . 2_655 ?
N1 Cs1 Cs1 135.31(10) 5_666 2_656 ?
N1 Cs1 Cs1 44.69(10) 5_666 2_655 ?
N1 Cs1 Cs1 44.69(10) . 2_656 ?
N1 Cs1 I1 64.47(4) . 2_656 ?
N1 Cs1 I1 115.53(4) 5_666 2_656 ?
N1 Cs1 I1 115.53(4) . 6_565 ?
N1 Cs1 I1 111.70(4) 5_666 . ?
N1 Cs1 I1 68.30(4) 5_666 5_666 ?
N1 Cs1 I1 68.30(4) . . ?
N1 Cs1 I1 111.70(4) . 5_666 ?
N1 Cs1 I1 64.47(4) 5_666 6_565 ?
N1 Cs1 N1 180.0 5_666 . ?
N1 Cs1 B12 70.08(10) 5_666 2_656 ?
N1 Cs1 B12 70.08(10) . 6_565 ?
N1 Cs1 B12 109.92(10) 5_666 6_565 ?
N1 Cs1 B12 109.92(10) . 2_656 ?
B12 Cs1 Cs1 76.66(8) 6_565 2_655 ?
B12 Cs1 Cs1 103.34(8) 6_565 2_656 ?
B12 Cs1 Cs1 76.66(8) 2_656 2_656 ?
B12 Cs1 Cs1 103.34(8) 2_656 2_655 ?
B12 Cs1 I1 131.18(8) 2_656 6_565 ?
B12 Cs1 I1 48.82(8) 6_565 6_565 ?
B12 Cs1 I1 48.82(8) 2_656 2_656 ?
B12 Cs1 I1 131.18(8) 6_565 2_656 ?
B12 Cs1 B12 180.00(19) 6_565 2_656 ?
Cs1 I1 Cs1 0.0 5_666 . ?
Cs1 I1 Cs1 67.408(6) 5_666 2_656 ?
Cs1 I1 Cs1 67.408(6) . 2_656 ?
B8 I1 Cs1 94.73(13) . . ?
B8 I1 Cs1 94.73(13) . 5_666 ?
B8 I1 Cs1 90.14(13) . 2_656 ?
Cs1 N1 Cs1 90.62(19) 2_656 5_666 ?
Cs1 N1 Cs1 0.0 . 5_666 ?
Cs1 N1 Cs1 90.62(19) 2_656 . ?
C3 N1 Cs1 134.69(10) . . ?
C3 N1 Cs1 134.69(10) . 2_656 ?
C3 N1 Cs1 134.69(10) . 5_666 ?
C2 C1 H1 121.4 . . ?
C2 C1 Fe3 67.6(2) . . ?
C2 C1 B4 112.7(3) . . ?
C2 C1 B5 111.6(3) . . ?
C2 C1 B6 61.6(3) . . ?
Fe3 C1 H1 105.4 . . ?
B4 C1 H1 117.5 . . ?
B4 C1 Fe3 68.3(2) . . ?
B4 C1 B5 64.0(3) . . ?
B4 C1 B6 116.3(3) . . ?
B5 C1 H1 116.1 . . ?
B5 C1 Fe3 127.0(3) . . ?
B5 C1 B6 62.4(3) . . ?
B6 C1 H1 115.4 . . ?
B6 C1 Fe3 126.0(3) . . ?
C1 C2 H2 121.7 . . ?
C1 C2 Fe3 66.6(2) . . ?
C1 C2 B6 62.2(3) . . ?
C1 C2 B7 112.0(3) . . ?
C1 C2 B11 111.4(3) . . ?
Fe3 C2 H2 105.9 . . ?
B6 C2 H2 115.3 . . ?
B6 C2 Fe3 125.7(3) . . ?
B6 C2 B7 115.7(3) . . ?
B7 C2 H2 118.0 . . ?
B7 C2 Fe3 68.6(2) . . ?
B11 C2 H2 116.5 . . ?
B11 C2 Fe3 126.4(3) . . ?
B11 C2 B6 62.3(3) . . ?
B11 C2 B7 63.4(3) . . ?
C1 Fe3 C1 180.00(19) . 7_566 ?
C1 Fe3 C2 134.20(16) . 7_566 ?
C1 Fe3 C2 45.80(16) 7_566 7_566 ?
C1 Fe3 C2 45.80(16) . . ?
C1 Fe3 C2 134.20(16) 7_566 . ?
C1 Fe3 B4 132.57(18) 7_566 . ?
C1 Fe3 B4 132.57(18) . 7_566 ?
C1 Fe3 B4 47.43(18) 7_566 7_566 ?
C1 Fe3 B4 47.43(18) . . ?
C1 Fe3 B7 81.44(18) 7_566 7_566 ?
C1 Fe3 B7 98.57(18) . 7_566 ?
C1 Fe3 B7 81.44(18) . . ?
C1 Fe3 B7 98.56(18) 7_566 . ?
C1 Fe3 B8 80.92(18) 7_566 7_566 ?
C1 Fe3 B8 99.08(18) 7_566 . ?
C1 Fe3 B8 99.08(18) . 7_566 ?
C1 Fe3 B8 80.92(18) . . ?
C2 Fe3 C2 180.0 . 7_566 ?
C2 Fe3 B4 81.54(18) 7_566 7_566 ?
C2 Fe3 B4 98.46(18) . 7_566 ?
C2 Fe3 B4 81.54(18) . . ?
C2 Fe3 B4 98.46(18) 7_566 . ?
C2 Fe3 B7 47.57(17) . . ?
C2 Fe3 B7 132.43(17) . 7_566 ?
C2 Fe3 B7 132.43(17) 7_566 . ?
C2 Fe3 B7 47.57(17) 7_566 7_566 ?
C2 Fe3 B8 99.17(18) 7_566 . ?
C2 Fe3 B8 99.17(18) . 7_566 ?
C2 Fe3 B8 80.83(18) 7_566 7_566 ?
C2 Fe3 B8 80.83(18) . . ?
B4 Fe3 B4 180.0 7_566 . ?
B4 Fe3 B7 94.6(2) 7_566 . ?
B4 Fe3 B7 85.4(2) 7_566 7_566 ?
B4 Fe3 B7 85.4(2) . . ?
B4 Fe3 B7 94.6(2) . 7_566 ?
B4 Fe3 B8 49.61(19) . . ?
B4 Fe3 B8 130.39(19) . 7_566 ?
B4 Fe3 B8 130.39(19) 7_566 . ?
B4 Fe3 B8 49.61(19) 7_566 7_566 ?
B7 Fe3 B7 180.0 7_566 . ?
B7 Fe3 B8 49.03(19) 7_566 7_566 ?
B7 Fe3 B8 130.97(19) . 7_566 ?
B7 Fe3 B8 130.97(19) 7_566 . ?
B7 Fe3 B8 49.03(19) . . ?
B8 Fe3 B8 180.0(3) 7_566 . ?
N1 C3 C4 180.0 . . ?
C3 C4 H4A 109.5 . . ?
C3 C4 H4B 109.5 . . ?
C3 C4 H4C 109.5 . . ?
H4A C4 H4B 109.5 . . ?
H4A C4 H4C 109.5 . . ?
H4B C4 H4C 109.5 . . ?
C1 B4 Fe3 64.3(2) . . ?
C1 B4 H4 126.5 . . ?
C1 B4 B5 58.2(3) . . ?
C1 B4 B8 103.7(3) . . ?
C1 B4 B9 102.9(3) . . ?
Fe3 B4 H4 110.4 . . ?
B5 B4 Fe3 118.1(3) . . ?
B5 B4 H4 120.7 . . ?
B5 B4 B8 106.8(4) . . ?
B5 B4 B9 58.7(3) . . ?
B8 B4 Fe3 66.2(2) . . ?
B8 B4 H4 123.1 . . ?
B9 B4 Fe3 119.2(3) . . ?
B9 B4 H4 121.3 . . ?
B9 B4 B8 60.0(3) . . ?
C1 B5 B4 57.7(3) . . ?
C1 B5 H5 125.3 . . ?
C1 B5 B6 59.3(3) . . ?
C1 B5 B9 104.1(4) . . ?
C1 B5 B10 104.8(3) . . ?
B4 B5 H5 121.0 . . ?
B6 B5 B4 108.4(3) . . ?
B6 B5 H5 121.2 . . ?
B9 B5 B4 60.7(3) . . ?
B9 B5 H5 122.2 . . ?
B9 B5 B6 108.3(4) . . ?
B9 B5 B10 60.5(3) . . ?
B10 B5 B4 109.2(4) . . ?
B10 B5 H5 121.9 . . ?
B10 B5 B6 59.8(3) . . ?
C1 B6 B5 58.3(3) . . ?
C1 B6 H6 125.4 . . ?
C1 B6 B10 104.1(4) . . ?
C1 B6 B11 103.8(3) . . ?
C2 B6 C1 56.2(2) . . ?
C2 B6 B5 103.9(3) . . ?
C2 B6 H6 124.9 . . ?
C2 B6 B10 104.8(3) . . ?
C2 B6 B11 58.7(3) . . ?
B5 B6 H6 122.3 . . ?
B10 B6 B5 60.0(3) . . ?
B10 B6 H6 122.8 . . ?
B11 B6 B5 108.0(4) . . ?
B11 B6 H6 122.1 . . ?
B11 B6 B10 60.4(3) . . ?
C2 B7 Fe3 63.9(2) . . ?
C2 B7 H7 126.5 . . ?
C2 B7 B8 103.6(3) . . ?
C2 B7 B11 58.1(3) . . ?
C2 B7 B12 103.4(3) . . ?
Fe3 B7 H7 111.2 . . ?
B8 B7 Fe3 65.7(2) . . ?
B8 B7 H7 123.3 . . ?
B8 B7 B12 59.7(3) . . ?
B11 B7 Fe3 117.5(3) . . ?
B11 B7 H7 120.6 . . ?
B11 B7 B8 106.9(4) . . ?
B11 B7 B12 59.3(3) . . ?
B12 B7 Fe3 118.5(3) . . ?
B12 B7 H7 121.1 . . ?
Fe3 B8 I1 118.5(2) . . ?
B4 B8 I1 125.1(3) . . ?
B4 B8 Fe3 64.2(2) . . ?
B7 B8 I1 123.0(3) . . ?
B7 B8 Fe3 65.2(2) . . ?
B7 B8 B4 107.9(4) . . ?
B7 B8 B9 107.9(4) . . ?
B7 B8 B12 60.7(3) . . ?
B9 B8 I1 115.4(3) . . ?
B9 B8 Fe3 117.4(3) . . ?
B9 B8 B4 59.9(3) . . ?
B12 B8 I1 113.6(3) . . ?
B12 B8 Fe3 118.9(3) . . ?
B12 B8 B4 108.1(4) . . ?
B12 B8 B9 59.7(3) . . ?
B4 B9 H9 121.2 . . ?
B4 B9 B8 60.1(3) . . ?
B5 B9 H9 121.4 . . ?
B5 B9 B4 60.6(3) . . ?
B5 B9 B8 108.5(3) . . ?
B5 B9 B10 59.9(3) . . ?
B5 B9 B12 108.4(4) . . ?
B8 B9 H9 121.6 . . ?
B10 B9 H9 121.5 . . ?
B10 B9 B4 108.7(4) . . ?
B10 B9 B8 108.3(3) . . ?
B10 B9 B12 60.3(3) . . ?
B12 B9 H9 121.5 . . ?
B12 B9 B4 108.5(3) . . ?
B12 B9 B8 60.0(3) . . ?
B5 B10 B9 59.6(3) . . ?
B5 B10 H10 121.9 . . ?
B5 B10 B11 107.6(4) . . ?
B5 B10 B12 108.0(4) . . ?
B6 B10 B5 60.2(3) . . ?
B6 B10 B9 107.9(4) . . ?
B6 B10 H10 121.6 . . ?
B6 B10 B11 59.8(3) . . ?
B6 B10 B12 108.3(4) . . ?
B9 B10 H10 121.9 . . ?
B9 B10 B12 60.2(3) . . ?
B11 B10 B9 107.7(4) . . ?
B11 B10 H10 122.0 . . ?
B11 B10 B12 60.1(3) . . ?
B12 B10 H10 121.4 . . ?
C2 B11 B6 59.0(3) . . ?
C2 B11 B7 58.5(3) . . ?
C2 B11 B10 104.6(3) . . ?
C2 B11 H11 125.1 . . ?
C2 B11 B12 104.8(3) . . ?
B6 B11 B7 108.9(3) . . ?
B6 B11 B10 59.8(3) . . ?
B6 B11 H11 121.1 . . ?
B6 B11 B12 108.6(4) . . ?
B7 B11 H11 120.6 . . ?
B10 B11 B7 109.2(4) . . ?
B10 B11 H11 122.1 . . ?
B10 B11 B12 60.4(3) . . ?
B12 B11 B7 60.8(3) . . ?
B12 B11 H11 121.9 . . ?
Cs1 B12 H12 45.8 2_656 . ?
B7 B12 Cs1 136.8(3) . 2_656 ?
B7 B12 H12 111.3 . . ?
B8 B12 Cs1 103.2(3) . 2_656 ?
B8 B12 H12 129.0 . . ?
B8 B12 B7 59.6(3) . . ?
B9 B12 Cs1 92.9(2) . 2_656 ?
B9 B12 H12 137.2 . . ?
B9 B12 B7 107.5(4) . . ?
B9 B12 B8 60.3(3) . . ?
B9 B12 B10 59.5(3) . . ?
B10 B12 Cs1 115.5(3) . 2_656 ?
B10 B12 H12 121.6 . . ?
B10 B12 B7 107.6(4) . . ?
B10 B12 B8 107.9(4) . . ?
B11 B12 Cs1 149.1(3) . 2_656 ?
B11 B12 H12 107.8 . . ?
B11 B12 B7 59.8(3) . . ?
B11 B12 B8 107.2(4) . . ?
B11 B12 B9 106.7(4) . . ?
B11 B12 B10 59.5(3) . . ?

loop_
_geom_bond_atom_site_label_1
_geom_bond_atom_site_label_2
_geom_bond_distance
_geom_bond_site_symmetry_2
_geom_bond_publ_flag
Cs1 Cs1 0.0000 5_666 ?
Cs1 Cs1 4.46005(15) 2_655 ?
Cs1 Cs1 4.46005(15) 2_656 ?
Cs1 I1 4.1530(3) 2_656 ?
Cs1 I1 4.1530(3) 6_565 ?
Cs1 I1 3.8737(3) . ?
Cs1 I1 3.8737(3) 5_666 ?
Cs1 N1 3.137(5) 5_666 ?
Cs1 N1 3.137(5) . ?
Cs1 B12 3.962(5) 6_565 ?
Cs1 B12 3.962(5) 2_656 ?
I1 Cs1 3.8737(3) 5_666 ?
I1 Cs1 4.1530(3) 2_656 ?
I1 B8 2.209(5) . ?
N1 Cs1 3.137(5) 2_656 ?
N1 Cs1 3.137(5) 5_666 ?
C1 H1 1.1200 . ?
C1 C2 1.614(6) . ?
C1 B4 1.690(7) . ?
C1 B5 1.699(6) . ?
C1 B6 1.717(6) . ?
C2 H2 1.1200 . ?
C2 B6 1.708(6) . ?
C2 B7 1.711(6) . ?
C2 B11 1.703(6) . ?
Fe3 C1 2.067(4) 7_566 ?
Fe3 C1 2.067(4) . ?
Fe3 C2 2.082(4) 7_566 ?
Fe3 C2 2.081(4) . ?
Fe3 B4 2.132(5) 7_566 ?
Fe3 B4 2.132(5) . ?
Fe3 B7 2.158(5) . ?
Fe3 B7 2.158(5) 7_566 ?
Fe3 B8 2.166(5) 7_566 ?
Fe3 B8 2.166(5) . ?
C3 N1 1.130(9) . ?
C3 C4 1.457(11) . ?
C4 H4A 0.9800 . ?
C4 H4B 0.9800 . ?
C4 H4C 0.9800 . ?
B4 H4 1.1200 . ?
B4 B9 1.798(7) . ?
B5 B4 1.797(7) . ?
B5 H5 1.1200 . ?
B5 B9 1.761(7) . ?
B6 B5 1.770(7) . ?
B6 H6 1.1200 . ?
B6 B10 1.764(7) . ?
B6 B11 1.764(7) . ?
B7 H7 1.1200 . ?
B8 B4 1.803(7) . ?
B8 B7 1.794(7) . ?
B8 B9 1.801(7) . ?
B9 H9 1.1200 . ?
B10 B5 1.767(7) . ?
B10 B9 1.777(7) . ?
B10 H10 1.1200 . ?
B11 B7 1.794(7) . ?
B11 B10 1.776(7) . ?
B11 H11 1.1200 . ?
B11 B12 1.785(7) . ?
B12 Cs1 3.962(5) 2_656 ?
B12 H12 1.1200 . ?
B12 B7 1.813(7) . ?
B12 B8 1.795(7) . ?
B12 B9 1.790(7) . ?
B12 B10 1.792(7) . ?
